data_7150719
loop_
_publ_author_name
'Zhang, Xiaoxiang'
'Rao, Weidong'
'Chan, Sally'
'Chan, Philip Wai Hong'

_publ_section_title
;
 Iron(III) chloride-catalysed direct nucleophilic \a-substitution of
 Morita-Baylis-Hillman alcohols with alcohols, arenes, 1,3-dicarbonyl
 compounds, and thiols
;
_journal_issue 20
_journal_name_full 'Organic &amp; Biomolecular Chemistry'
_journal_page_first 4186
_journal_paper_doi 10.1039/b908447a
_journal_volume 7
_journal_year 2009
_chemical_formula_moiety 'C21 H22 O2'
_chemical_formula_sum 'C21 H22 O2'
_chemical_formula_weight 306.39
_chemical_name_systematic
;
?
;
_space_group_IT_number 2
_symmetry_cell_setting triclinic
_symmetry_space_group_name_Hall '-P 1'
_symmetry_space_group_name_H-M 'P -1'
_atom_sites_solution_hydrogens geom
_atom_sites_solution_primary direct
_atom_sites_solution_secondary difmap
_audit_creation_method SHELXL-97
_cell_angle_alpha 112.218(3)
_cell_angle_beta 93.624(3)
_cell_angle_gamma 107.362(3)
_cell_formula_units_Z 2
_cell_length_a 8.5087(4)
_cell_length_b 10.7041(5)
_cell_length_c 10.9088(5)
_cell_measurement_reflns_used 3023
_cell_measurement_temperature 296(2)
_cell_measurement_theta_max 0.00
_cell_measurement_theta_min 0.00
_cell_volume 860.27(8)
_computing_cell_refinement 'Bruker SMART'
_computing_data_collection 'Bruker SMART'
_computing_data_reduction 'Bruker SAINT'
_computing_molecular_graphics 'Bruker SHELXTL'
_computing_publication_material 'Bruker SHELXTL'
_computing_structure_refinement 'SHELXL-97 (Sheldrick, 1997)'
_computing_structure_solution 'SHELXS-97 (Sheldrick, 1990)'
_diffrn_ambient_temperature 296(2)
_diffrn_measured_fraction_theta_full 0.997
_diffrn_measured_fraction_theta_max 0.997
_diffrn_measurement_device_type 'CCD area detector'
_diffrn_measurement_method 'phi and omega scans'
_diffrn_radiation_monochromator graphite
_diffrn_radiation_source 'fine-focus sealed tube'
_diffrn_radiation_type MoK\a
_diffrn_radiation_wavelength 0.71073
_diffrn_reflns_av_R_equivalents 0.0341
_diffrn_reflns_av_sigmaI/netI 0.0369
_diffrn_reflns_limit_h_max 10
_diffrn_reflns_limit_h_min -10
_diffrn_reflns_limit_k_max 12
_diffrn_reflns_limit_k_min -12
_diffrn_reflns_limit_l_max 12
_diffrn_reflns_limit_l_min -12
_diffrn_reflns_number 12516
_diffrn_reflns_theta_full 25.02
_diffrn_reflns_theta_max 25.02
_diffrn_reflns_theta_min 2.06
_exptl_absorpt_coefficient_mu 0.074
_exptl_absorpt_correction_T_max 0.9897
_exptl_absorpt_correction_T_min 0.9809
_exptl_absorpt_correction_type multi-scan
_exptl_absorpt_process_details sadabs
_exptl_crystal_colour colourless
_exptl_crystal_density_diffrn 1.183
_exptl_crystal_density_method 'not measured'
_exptl_crystal_description block
_exptl_crystal_F_000 328
_exptl_crystal_size_max 0.26
_exptl_crystal_size_mid 0.22
_exptl_crystal_size_min 0.14
_refine_diff_density_max 0.517
_refine_diff_density_min -0.275
_refine_diff_density_rms 0.041
_refine_ls_extinction_method none
_refine_ls_goodness_of_fit_ref 1.043
_refine_ls_hydrogen_treatment constr
_refine_ls_matrix_type full
_refine_ls_number_parameters 211
_refine_ls_number_reflns 3027
_refine_ls_number_restraints 0
_refine_ls_restrained_S_all 1.043
_refine_ls_R_factor_all 0.0848
_refine_ls_R_factor_gt 0.0512
_refine_ls_shift/su_max 0.000
_refine_ls_shift/su_mean 0.000
_refine_ls_structure_factor_coef Fsqd
_refine_ls_weighting_details 'calc w=1/[\s^2^(Fo^2^)+(0.0752P)^2^+0.2217P] where P=(Fo^2^+2Fc^2^)/3'
_refine_ls_weighting_scheme calc
_refine_ls_wR_factor_gt 0.1295
_refine_ls_wR_factor_ref 0.1569
_reflns_number_gt 2025
_reflns_number_total 3027
_reflns_threshold_expression >2sigma(I)
_cod_data_source_file b908447a.txt
_cod_data_source_block chan43
_cod_depositor_comments
;
The following automatic conversions were performed:
'_symmetry_cell_setting' value 'Triclinic' changed to 'triclinic'
according to '/home/saulius/struct/CIF-dictionaries/cif_core.dic'
dictionary named 'cif_core.dic' version 2.4.1 from 2010-06-29.

Automatic conversion script
Id: cif_fix_enum 1527 2010-12-29 10:47:43Z saulius 
;
_cod_original_cell_volume 860.27(7)
_cod_original_sg_symbol_H-M P-1
_cod_database_code 7150719

loop_
_symmetry_equiv_pos_as_xyz
'x, y, z'
'-x, -y, -z'

loop_
_atom_site_label
_atom_site_type_symbol
_atom_site_fract_x
_atom_site_fract_y
_atom_site_fract_z
_atom_site_U_iso_or_equiv
_atom_site_adp_type
_atom_site_occupancy
_atom_site_symmetry_multiplicity
_atom_site_calc_flag
_atom_site_refinement_flags
_atom_site_disorder_assembly
_atom_site_disorder_group
C1 C 0.8286(3) 1.0716(3) 0.9476(2) 0.0577(7) Uani 1 1 d . . .
H1 H 0.7782 0.9876 0.9587 0.069 Uiso 1 1 calc R . .
C2 C 0.9581(4) 1.1842(3) 1.0472(3) 0.0700(8) Uani 1 1 d . . .
H2 H 0.9937 1.1753 1.1249 0.084 Uiso 1 1 calc R . .
C3 C 1.0343(3) 1.3080(3) 1.0328(3) 0.0658(8) Uani 1 1 d . . .
H3 H 1.1219 1.3830 1.0999 0.079 Uiso 1 1 calc R . .
C4 C 0.9808(3) 1.3210(3) 0.9188(3) 0.0591(7) Uani 1 1 d . . .
H4 H 1.0321 1.4051 0.9081 0.071 Uiso 1 1 calc R . .
C5 C 0.8512(3) 1.2100(2) 0.8200(2) 0.0499(6) Uani 1 1 d . . .
H5 H 0.8150 1.2206 0.7434 0.060 Uiso 1 1 calc R . .
C6 C 0.7737(3) 1.0832(2) 0.8319(2) 0.0405(5) Uani 1 1 d . . .
C7 C 0.6331(3) 0.9623(2) 0.7176(2) 0.0392(5) Uani 1 1 d . . .
H7 H 0.6696 0.9600 0.6336 0.047 Uiso 1 1 calc R . .
C8 C 0.6074(3) 0.8141(2) 0.7138(2) 0.0376(5) Uani 1 1 d . . .
C9 C 0.7002(3) 0.7342(2) 0.6428(2) 0.0423(5) Uani 1 1 d . . .
H9 H 0.7751 0.7729 0.5972 0.051 Uiso 1 1 calc R . .
C10 C 0.6864(3) 0.5998(2) 0.6369(2) 0.0429(6) Uani 1 1 d . . .
C11 C 0.7929(3) 0.5194(3) 0.5613(3) 0.0636(7) Uani 1 1 d . . .
H11A H 0.8684 0.5778 0.5262 0.095 Uiso 1 1 calc R . .
H11B H 0.7218 0.4314 0.4879 0.095 Uiso 1 1 calc R . .
H11C H 0.8563 0.4977 0.6214 0.095 Uiso 1 1 calc R . .
C12 C 0.5721(3) 0.5427(2) 0.7046(2) 0.0461(6) Uani 1 1 d . . .
C13 C 0.4760(3) 0.6190(2) 0.7774(2) 0.0478(6) Uani 1 1 d . . .
C14 C 0.3517(4) 0.5533(3) 0.8464(3) 0.0768(9) Uani 1 1 d . . .
H14A H 0.2747 0.4619 0.7817 0.115 Uiso 1 1 calc R . .
H14B H 0.2907 0.6160 0.8856 0.115 Uiso 1 1 calc R . .
H14C H 0.4099 0.5400 0.9162 0.115 Uiso 1 1 calc R . .
C15 C 0.4961(3) 0.7537(2) 0.7807(2) 0.0452(6) Uani 1 1 d . . .
H15 H 0.4331 0.8052 0.8293 0.054 Uiso 1 1 calc R . .
C16 C 0.4712(3) 0.9944(2) 0.7143(2) 0.0392(5) Uani 1 1 d . . .
C17 C 0.3458(3) 0.9083(2) 0.5869(2) 0.0464(6) Uani 1 1 d . . .
C18 C 0.1779(3) 0.9269(4) 0.5859(3) 0.0786(9) Uani 1 1 d . . .
H18A H 0.1257 0.8997 0.4936 0.094 Uiso 1 1 calc R . .
H18B H 0.1063 0.8624 0.6189 0.094 Uiso 1 1 calc R . .
C19 C 0.1887(4) 1.0742(4) 0.6687(3) 0.0974(12) Uani 1 1 d . . .
H19A H 0.0760 1.0768 0.6712 0.117 Uiso 1 1 calc R . .
H19B H 0.2437 1.1361 0.6266 0.117 Uiso 1 1 calc R . .
C20 C 0.2833(4) 1.1321(3) 0.8106(3) 0.0672(8) Uani 1 1 d . . .
H20A H 0.3146 1.2361 0.8519 0.081 Uiso 1 1 calc R . .
H20B H 0.2108 1.0937 0.8626 0.081 Uiso 1 1 calc R . .
C21 C 0.4372(3) 1.0939(3) 0.8152(2) 0.0517(6) Uani 1 1 d . . .
H21 H 0.5166 1.1440 0.8955 0.062 Uiso 1 1 calc R . .
O1 O 0.5473(3) 0.41007(17) 0.70500(19) 0.0673(5) Uani 1 1 d . . .
H1A H 0.5950 0.3672 0.6497 0.101 Uiso 1 1 calc R . .
O2 O 0.3753(2) 0.82462(17) 0.48686(16) 0.0591(5) Uani 1 1 d . . .

loop_
_atom_site_aniso_label
_atom_site_aniso_U_11
_atom_site_aniso_U_22
_atom_site_aniso_U_33
_atom_site_aniso_U_23
_atom_site_aniso_U_13
_atom_site_aniso_U_12
C1 0.0632(16) 0.0495(14) 0.0544(15) 0.0213(12) -0.0042(13) 0.0152(13)
C2 0.0736(19) 0.0656(18) 0.0578(17) 0.0168(14) -0.0126(14) 0.0234(16)
C3 0.0484(15) 0.0547(16) 0.0687(18) 0.0036(14) -0.0010(13) 0.0148(13)
C4 0.0557(16) 0.0427(14) 0.0688(18) 0.0156(13) 0.0206(14) 0.0114(12)
C5 0.0544(15) 0.0430(13) 0.0521(14) 0.0190(12) 0.0143(12) 0.0171(12)
C6 0.0406(12) 0.0381(12) 0.0435(13) 0.0152(10) 0.0081(10) 0.0171(10)
C7 0.0432(13) 0.0388(12) 0.0371(12) 0.0158(10) 0.0090(10) 0.0161(10)
C8 0.0360(12) 0.0373(11) 0.0365(11) 0.0122(10) 0.0036(9) 0.0136(9)
C9 0.0364(12) 0.0430(12) 0.0442(12) 0.0162(10) 0.0066(10) 0.0123(10)
C10 0.0400(13) 0.0382(12) 0.0451(13) 0.0113(10) 0.0029(10) 0.0153(10)
C11 0.0665(18) 0.0548(15) 0.0743(18) 0.0224(14) 0.0239(14) 0.0316(13)
C12 0.0529(14) 0.0349(12) 0.0484(13) 0.0156(11) 0.0042(11) 0.0157(11)
C13 0.0495(14) 0.0430(13) 0.0524(14) 0.0215(11) 0.0141(11) 0.0155(11)
C14 0.090(2) 0.0626(18) 0.095(2) 0.0437(17) 0.0496(18) 0.0293(16)
C15 0.0482(14) 0.0429(13) 0.0471(13) 0.0172(11) 0.0146(11) 0.0205(11)
C16 0.0426(12) 0.0370(11) 0.0418(12) 0.0184(10) 0.0086(10) 0.0162(10)
C17 0.0504(14) 0.0464(13) 0.0472(14) 0.0232(12) 0.0069(11) 0.0190(11)
C18 0.0530(17) 0.115(3) 0.0637(18) 0.0286(18) 0.0056(14) 0.0369(17)
C19 0.084(2) 0.134(3) 0.093(2) 0.039(2) 0.0173(19) 0.075(2)
C20 0.0718(18) 0.0823(19) 0.0674(18) 0.0329(15) 0.0287(15) 0.0488(16)
C21 0.0590(16) 0.0543(14) 0.0459(13) 0.0192(12) 0.0122(11) 0.0272(12)
O1 0.0903(14) 0.0446(10) 0.0791(13) 0.0296(10) 0.0302(11) 0.0320(9)
O2 0.0714(12) 0.0525(10) 0.0452(10) 0.0099(8) 0.0004(8) 0.0263(9)

loop_
_atom_type_symbol
_atom_type_description
_atom_type_scat_dispersion_real
_atom_type_scat_dispersion_imag
_atom_type_scat_source
C C 0.0033 0.0016 'International Tables Vol C Tables 4.2.6.8 and 6.1.1.4'
H H 0.0000 0.0000 'International Tables Vol C Tables 4.2.6.8 and 6.1.1.4'
O O 0.0106 0.0060 'International Tables Vol C Tables 4.2.6.8 and 6.1.1.4'

loop_
_geom_angle_atom_site_label_1
_geom_angle_atom_site_label_2
_geom_angle_atom_site_label_3
_geom_angle
_geom_angle_site_symmetry_1
_geom_angle_site_symmetry_3
_geom_angle_publ_flag
C6 C1 C2 120.3(2) . . ?
C3 C2 C1 120.8(3) . . ?
C2 C3 C4 119.4(2) . . ?
C3 C4 C5 120.1(2) . . ?
C4 C5 C6 121.4(2) . . ?
C1 C6 C5 117.9(2) . . ?
C1 C6 C7 122.9(2) . . ?
C5 C6 C7 119.16(19) . . ?
C16 C7 C8 112.78(17) . . ?
C16 C7 C6 112.14(17) . . ?
C8 C7 C6 113.58(16) . . ?
C15 C8 C9 117.31(19) . . ?
C15 C8 C7 122.95(18) . . ?
C9 C8 C7 119.7(2) . . ?
C10 C9 C8 123.1(2) . . ?
C9 C10 C12 117.7(2) . . ?
C9 C10 C11 121.0(2) . . ?
C12 C10 C11 121.4(2) . . ?
O1 C12 C10 122.7(2) . . ?
O1 C12 C13 116.0(2) . . ?
C10 C12 C13 121.3(2) . . ?
C15 C13 C12 118.5(2) . . ?
C15 C13 C14 121.5(2) . . ?
C12 C13 C14 120.0(2) . . ?
C13 C15 C8 122.1(2) . . ?
C21 C16 C17 119.0(2) . . ?
C21 C16 C7 125.1(2) . . ?
C17 C16 C7 115.94(18) . . ?
O2 C17 C16 122.1(2) . . ?
O2 C17 C18 121.0(2) . . ?
C16 C17 C18 116.9(2) . . ?
C19 C18 C17 113.1(3) . . ?
C18 C19 C20 113.3(3) . . ?
C21 C20 C19 111.8(2) . . ?
C16 C21 C20 125.6(2) . . ?

loop_
_geom_bond_atom_site_label_1
_geom_bond_atom_site_label_2
_geom_bond_distance
_geom_bond_site_symmetry_2
_geom_bond_publ_flag
C1 C6 1.381(3) . ?
C1 C2 1.383(3) . ?
C2 C3 1.364(4) . ?
C3 C4 1.368(4) . ?
C4 C5 1.374(3) . ?
C5 C6 1.381(3) . ?
C6 C7 1.525(3) . ?
C7 C16 1.518(3) . ?
C7 C8 1.519(3) . ?
C8 C15 1.388(3) . ?
C8 C9 1.391(3) . ?
C9 C10 1.383(3) . ?
C10 C12 1.393(3) . ?
C10 C11 1.506(3) . ?
C12 O1 1.374(3) . ?
C12 C13 1.398(3) . ?
C13 C15 1.387(3) . ?
C13 C14 1.495(4) . ?
C16 C21 1.329(3) . ?
C16 C17 1.475(3) . ?
C17 O2 1.219(3) . ?
C17 C18 1.500(3) . ?
C18 C19 1.461(4) . ?
C19 C20 1.499(4) . ?
C20 C21 1.487(3) . ?

loop_
_cod_related_entry_id
_cod_related_entry_database
_cod_related_entry_code
1 ChemSpider 25938425
